data_7046172
loop_
_publ_author_name
'Gai, Yanli'
'Zhao, Xueyan'
'Chen, Yan'
'Yang, Silei'
'Xia, Xinshu'
'Liu, Shan'
'Wan, Xiuyan'
'Xiong, Kecai'

_publ_section_title
;
 A cyano-bridged Cu(i)-based organic framework coupled with the C-C bond
 cleavage of acetonitrile for selective and sensitive sensing of
 Fe<sup>3+</sup> ions.
;
_journal_issue 20
_journal_name_full 'Dalton transactions (Cambridge, England : 2003)'
_journal_page_first 6888
_journal_page_last 6892
_journal_paper_doi 10.1039/c8dt00979a
_journal_volume 47
_journal_year 2018
_chemical_formula_sum 'C10 H7 Cu3 N8'
_chemical_formula_weight 429.86
_space_group_crystal_system triclinic
_space_group_IT_number 2
_space_group_name_Hall '-P 1'
_space_group_name_H-M_alt 'P -1'
_symmetry_space_group_name_Hall '-P 1'
_symmetry_space_group_name_H-M 'P -1'
_atom_sites_solution_hydrogens geom
_audit_creation_method SHELXL-2014
_audit_update_record
;
2017-10-31 deposited with the CCDC.
2018-04-16 downloaded from the CCDC.
;
_cell_angle_alpha 112.999(3)
_cell_angle_beta 97.436(4)
_cell_angle_gamma 106.403(4)
_cell_formula_units_Z 2
_cell_length_a 7.978(3)
_cell_length_b 8.800(3)
_cell_length_c 10.660(4)
_cell_measurement_reflns_used 2133
_cell_measurement_temperature 296(2)
_cell_measurement_theta_max 28.02
_cell_measurement_theta_min 2.59
_cell_volume 636.0(4)
_computing_cell_refinement 'Bruker SAINT'
_computing_data_collection 'Bruker APEX2'
_computing_data_reduction 'Bruker SAINT'
_computing_molecular_graphics 'Bruker SHELXTL'
_computing_publication_material 'Bruker SHELXTL'
_computing_structure_refinement 'SHELXL-2014 (Sheldrick, 2014)'
_computing_structure_solution 'SHELXL-2014 (Sheldrick 2014)'
_diffrn_ambient_temperature 296(2)
_diffrn_measured_fraction_theta_full 0.987
_diffrn_measured_fraction_theta_max 0.881
_diffrn_measurement_device_type 'Bruker APEX-II CCD'
_diffrn_measurement_method '\f and \w scans'
_diffrn_radiation_type MoK\a
_diffrn_radiation_wavelength 0.71073
_diffrn_reflns_av_R_equivalents 0.0223
_diffrn_reflns_av_unetI/netI 0.0388
_diffrn_reflns_Laue_measured_fraction_full 0.987
_diffrn_reflns_Laue_measured_fraction_max 0.881
_diffrn_reflns_limit_h_max 10
_diffrn_reflns_limit_h_min -6
_diffrn_reflns_limit_k_max 11
_diffrn_reflns_limit_k_min -11
_diffrn_reflns_limit_l_max 14
_diffrn_reflns_limit_l_min -14
_diffrn_reflns_number 4878
_diffrn_reflns_point_group_measured_fraction_full 0.987
_diffrn_reflns_point_group_measured_fraction_max 0.881
_diffrn_reflns_theta_full 25.242
_diffrn_reflns_theta_max 28.381
_diffrn_reflns_theta_min 2.701
_exptl_absorpt_coefficient_mu 4.973
_exptl_absorpt_correction_type none
_exptl_crystal_colour orange
_exptl_crystal_density_diffrn 2.244
_exptl_crystal_description block
_exptl_crystal_F_000 420
_exptl_crystal_size_max 0.250
_exptl_crystal_size_mid 0.200
_exptl_crystal_size_min 0.200
_refine_diff_density_max 0.683
_refine_diff_density_min -0.486
_refine_diff_density_rms 0.105
_refine_ls_extinction_method none
_refine_ls_goodness_of_fit_ref 1.044
_refine_ls_hydrogen_treatment constr
_refine_ls_matrix_type full
_refine_ls_number_parameters 191
_refine_ls_number_reflns 2814
_refine_ls_number_restraints 0
_refine_ls_restrained_S_all 1.044
_refine_ls_R_factor_all 0.0457
_refine_ls_R_factor_gt 0.0341
_refine_ls_shift/su_max 0.000
_refine_ls_shift/su_mean 0.000
_refine_ls_structure_factor_coef Fsqd
_refine_ls_weighting_details 'w=1/[\s^2^(Fo^2^)+(0.0453P)^2^+0.4891P] where P=(Fo^2^+2Fc^2^)/3'
_refine_ls_weighting_scheme calc
_refine_ls_wR_factor_gt 0.0847
_refine_ls_wR_factor_ref 0.0906
_reflns_Friedel_coverage 0.000
_reflns_number_gt 2303
_reflns_number_total 2814
_reflns_threshold_expression 'I > 2\s(I)'
_cod_data_source_file c8dt00979a2.cif
_cod_data_source_block C:\compound
_cod_depositor_comments 'Adding full bibliography for 7046172.cif.'
_cod_database_code 7046172
_shelx_space_group_comment
;
The symmetry employed for this shelxl refinement is uniquely defined
by the following loop, which should always be used as a source of
symmetry information in preference to the above space-group names.
They are only intended as comments.
;
_shelx_estimated_absorpt_t_min 0.369
_shelx_estimated_absorpt_t_max 0.436
_shelxl_version_number 2014-3

loop_
_space_group_symop_operation_xyz
'x, y, z'
'-x, -y, -z'

loop_
_atom_site_label
_atom_site_type_symbol
_atom_site_fract_x
_atom_site_fract_y
_atom_site_fract_z
_atom_site_U_iso_or_equiv
_atom_site_adp_type
_atom_site_occupancy
_atom_site_site_symmetry_order
_atom_site_calc_flag
_atom_site_refinement_flags_posn
_atom_site_refinement_flags_adp
Cu1 Cu 0.37200(6) 0.16914(6) 0.39614(5) 0.03063(14) Uani 1 1 d . .
Cu2 Cu 0.51711(6) -0.04347(6) 0.24270(5) 0.02926(14) Uani 1 1 d . .
Cu3 Cu 0.33452(7) 0.30226(6) 0.01400(5) 0.03071(14) Uani 1 1 d . .
N1 N 0.0944(4) 0.0588(4) 0.3317(3) 0.0269(7) Uani 1 1 d . .
N2 N 0.0141(4) -0.0815(4) 0.2042(3) 0.0284(7) Uani 1 1 d . .
N3 N -0.1610(4) -0.1152(4) 0.1762(3) 0.0246(6) Uani 1 1 d . .
N4 N -0.2016(4) 0.0000(4) 0.2830(3) 0.0227(6) Uani 1 1 d . .
N5 N 0.0509(4) 0.5509(4) 0.7649(3) 0.0269(7) Uani 1 1 d . .
N6 N 0.4095(5) 0.1758(4) 0.1105(3) 0.0349(8) Uani 1 1 d . .
N7 N 0.4124(5) 0.6941(4) 0.1545(4) 0.0344(7) Uani 1 1 d . .
N8 N 0.4724(5) 0.0312(4) 0.4679(4) 0.0371(8) Uani 1 1 d . .
C1 C -0.0400(5) 0.1060(4) 0.3783(4) 0.0225(7) Uani 1 1 d . .
C2 C -0.0124(5) 0.2567(4) 0.5147(4) 0.0216(7) Uani 1 1 d . .
C3 C 0.1459(5) 0.3242(5) 0.6237(4) 0.0258(8) Uani 1 1 d . .
H3 H 0.2314 0.2701 0.6130 0.031 Uiso 1 1 calc R U
C4 C 0.1734(5) 0.4718(5) 0.7471(4) 0.0308(8) Uani 1 1 d . .
H4 H 0.2789 0.5177 0.8196 0.037 Uiso 1 1 calc R U
C5 C -0.1043(5) 0.4845(5) 0.6627(4) 0.0285(8) Uani 1 1 d . .
H5 H -0.1902 0.5376 0.6778 0.034 Uiso 1 1 calc R U
C6 C -0.1378(5) 0.3399(5) 0.5366(4) 0.0268(8) Uani 1 1 d . .
H6 H -0.2443 0.2974 0.4658 0.032 Uiso 1 1 calc R U
C7 C 0.0889(6) 0.7135(5) 0.8984(4) 0.0437(11) Uani 1 1 d . .
H7A H 0.0978 0.6856 0.9769 0.066 Uiso 1 1 calc R U
H7B H -0.0079 0.7573 0.8929 0.066 Uiso 1 1 calc R U
H7C H 0.2011 0.8025 0.9113 0.066 Uiso 1 1 calc R U
C8 C 0.4436(5) 0.1053(5) 0.1734(4) 0.0273(8) Uani 1 1 d . .
C9 C 0.3717(5) 0.5501(5) 0.1037(4) 0.0287(8) Uani 1 1 d . .
C10 C 0.4699(5) 0.4249(4) 0.4769(4) 0.0236(7) Uani 1 1 d . .

loop_
_atom_site_aniso_label
_atom_site_aniso_U_11
_atom_site_aniso_U_22
_atom_site_aniso_U_33
_atom_site_aniso_U_23
_atom_site_aniso_U_13
_atom_site_aniso_U_12
Cu1 0.0253(3) 0.0266(2) 0.0334(3) 0.0087(2) 0.0037(2) 0.00912(19)
Cu2 0.0324(3) 0.0252(2) 0.0287(3) 0.00923(19) 0.0060(2) 0.0136(2)
Cu3 0.0365(3) 0.0220(2) 0.0253(3) 0.00576(19) 0.0007(2) 0.0095(2)
N1 0.0202(15) 0.0247(14) 0.0236(16) 0.0014(12) 0.0025(12) 0.0061(12)
N2 0.0236(16) 0.0258(15) 0.0249(16) 0.0017(13) 0.0036(13) 0.0088(13)
N3 0.0260(16) 0.0224(14) 0.0183(15) 0.0028(12) 0.0054(12) 0.0083(12)
N4 0.0210(15) 0.0216(14) 0.0200(15) 0.0054(12) 0.0032(12) 0.0067(12)
N5 0.0268(16) 0.0279(15) 0.0173(15) 0.0048(12) 0.0065(13) 0.0055(13)
N6 0.045(2) 0.0306(16) 0.0255(18) 0.0098(14) 0.0065(15) 0.0141(15)
N7 0.0341(19) 0.0343(18) 0.0335(19) 0.0117(15) 0.0083(15) 0.0160(15)
N8 0.037(2) 0.0356(18) 0.035(2) 0.0172(15) 0.0070(16) 0.0072(15)
C1 0.0251(18) 0.0208(15) 0.0195(18) 0.0081(14) 0.0040(14) 0.0077(14)
C2 0.0228(17) 0.0210(15) 0.0193(17) 0.0090(13) 0.0066(14) 0.0052(13)
C3 0.0248(18) 0.0299(18) 0.0208(18) 0.0097(15) 0.0038(14) 0.0108(15)
C4 0.028(2) 0.035(2) 0.0189(19) 0.0074(16) -0.0018(15) 0.0062(16)
C5 0.0269(19) 0.0287(18) 0.027(2) 0.0077(15) 0.0102(16) 0.0112(15)
C6 0.0212(18) 0.0266(17) 0.0230(19) 0.0057(15) 0.0010(14) 0.0053(14)
C7 0.049(3) 0.039(2) 0.023(2) -0.0031(18) 0.0064(19) 0.015(2)
C8 0.0263(19) 0.0261(17) 0.0246(19) 0.0091(15) 0.0036(15) 0.0073(15)
C9 0.0265(19) 0.035(2) 0.0222(19) 0.0107(16) 0.0067(15) 0.0101(16)
C10 0.0225(18) 0.0259(14) 0.0230(18) 0.0089(14) 0.0066(14) 0.0125(14)

loop_
_atom_type_symbol
_atom_type_description
_atom_type_scat_dispersion_real
_atom_type_scat_dispersion_imag
_atom_type_scat_source
C C 0.0033 0.0016 'International Tables Vol C Tables 4.2.6.8 and 6.1.1.4'
H H 0.0000 0.0000 'International Tables Vol C Tables 4.2.6.8 and 6.1.1.4'
N N 0.0061 0.0033 'International Tables Vol C Tables 4.2.6.8 and 6.1.1.4'
Cu Cu 0.3201 1.2651 'International Tables Vol C Tables 4.2.6.8 and 6.1.1.4'

loop_
_geom_angle_atom_site_label_1
_geom_angle_atom_site_label_2
_geom_angle_atom_site_label_3
_geom_angle
_geom_angle_site_symmetry_1
_geom_angle_site_symmetry_3
C10 Cu1 N8 124.17(15) . .
C10 Cu1 N1 114.44(13) . .
N8 Cu1 N1 110.58(14) . .
C10 Cu1 C8 98.03(14) . .
N8 Cu1 C8 103.86(14) . .
N1 Cu1 C8 101.30(12) . .
C10 Cu1 Cu2 125.49(11) . .
N8 Cu1 Cu2 59.35(11) . .
N1 Cu1 Cu2 111.53(9) . .
C8 Cu1 Cu2 44.71(9) . .
C8 Cu2 N7 126.29(15) . 1_545
C8 Cu2 N4 115.64(14) . 1_655
N7 Cu2 N4 100.40(12) 1_545 1_655
C8 Cu2 N8 107.58(14) . .
N7 Cu2 N8 101.62(13) 1_545 .
N4 Cu2 N8 102.16(12) 1_655 .
C8 Cu2 Cu1 61.73(12) . .
N7 Cu2 Cu1 125.48(10) 1_545 .
N4 Cu2 Cu1 125.33(8) 1_655 .
N8 Cu2 Cu1 46.07(8) . .
C9 Cu3 N6 124.57(15) . .
C9 Cu3 N3 127.23(14) . 2
N6 Cu3 N3 106.48(13) . 2
C1 N1 N2 105.7(3) . .
C1 N1 Cu1 135.1(2) . .
N2 N1 Cu1 118.5(2) . .
N3 N2 N1 108.4(3) . .
N2 N3 N4 110.9(3) . .
N2 N3 Cu3 122.1(2) . 2
N4 N3 Cu3 126.7(2) . 2
C1 N4 N3 104.0(3) . .
C1 N4 Cu2 143.1(2) . 1_455
N3 N4 Cu2 112.9(2) . 1_455
C4 N5 C5 120.3(3) . .
C4 N5 C7 119.5(3) . .
C5 N5 C7 120.2(3) . .
C8 N6 Cu3 174.2(3) . .
C9 N7 Cu2 172.7(3) . 1_565
N8 N8 Cu1 168.1(5) 2_656 .
N8 N8 Cu2 117.1(4) 2_656 .
Cu1 N8 Cu2 74.58(11) . .
N1 C1 N4 111.0(3) . .
N1 C1 C2 124.1(3) . .
N4 C1 C2 124.9(3) . .
C6 C2 C3 118.4(3) . .
C6 C2 C1 121.3(3) . .
C3 C2 C1 120.2(3) . .
C4 C3 C2 119.0(3) . .
C4 C3 H3 120.5 . .
C2 C3 H3 120.5 . .
N5 C4 C3 121.3(3) . .
N5 C4 H4 119.3 . .
C3 C4 H4 119.3 . .
N5 C5 C6 121.0(3) . .
N5 C5 H5 119.5 . .
C6 C5 H5 119.5 . .
C5 C6 C2 119.8(3) . .
C5 C6 H6 120.1 . .
C2 C6 H6 120.1 . .
N5 C7 H7A 109.5 . .
N5 C7 H7B 109.5 . .
H7A C7 H7B 109.5 . .
N5 C7 H7C 109.5 . .
H7A C7 H7C 109.5 . .
H7B C7 H7C 109.5 . .
N6 C8 Cu2 166.9(4) . .
N6 C8 Cu1 119.5(3) . .
Cu2 C8 Cu1 73.55(13) . .
N7 C9 Cu3 172.0(4) . .
C10 C10 Cu1 178.6(5) 2_666 .

loop_
_geom_bond_atom_site_label_1
_geom_bond_atom_site_label_2
_geom_bond_distance
_geom_bond_site_symmetry_2
Cu1 C10 1.933(3) .
Cu1 N8 1.954(3) .
Cu1 N1 2.047(3) .
Cu1 C8 2.401(4) .
Cu1 Cu2 2.6150(9) .
Cu2 C8 1.918(4) .
Cu2 N7 1.981(3) 1_545
Cu2 N4 2.122(3) 1_655
Cu2 N8 2.334(4) .
Cu3 C9 1.921(4) .
Cu3 N6 1.940(3) .
Cu3 N3 2.029(3) 2
N1 C1 1.341(4) .
N1 N2 1.341(4) .
N2 N3 1.311(4) .
N3 N4 1.344(4) .
N3 Cu3 2.029(3) 2
N4 C1 1.344(4) .
N4 Cu2 2.122(3) 1_455
N5 C4 1.343(5) .
N5 C5 1.344(5) .
N5 C7 1.489(5) .
N6 C8 1.133(5) .
N7 C9 1.091(5) .
N7 Cu2 1.981(3) 1_565
N8 N8 1.147(6) 2_656
C1 C2 1.471(5) .
C2 C6 1.390(5) .
C2 C3 1.398(5) .
C3 C4 1.376(5) .
C3 H3 0.9300 .
C4 H4 0.9300 .
C5 C6 1.370(5) .
C5 H5 0.9300 .
C6 H6 0.9300 .
C7 H7A 0.9600 .
C7 H7B 0.9600 .
C7 H7C 0.9600 .
C10 C10 1.136(7) 2_666
